data_7218526
loop_
_publ_author_name
'Yan, Cheng'
'Fan, Yan-Zhong'
'Chen, Ling'
'Pan, Mei'
'Zhang, Lu-Yin'
'Jiang, Ji-Jun'
'Su, Cheng-Yong'

_publ_section_title
;
 Time controlled structural/packing transformation and tunable
 luminescence of Cd(ii)-chloride-triBZ-ntb coordination assemblies: an
 experimental and theoretical exploration
;
_journal_issue 3
_journal_name_full CrystEngComm
_journal_page_first 546
_journal_paper_doi 10.1039/C4CE01909A
_journal_volume 17
_journal_year 2015
_chemical_formula_moiety 'C48 H36 Cd Cl N10, C48 H32 Cd Cl N10, Cd Cl4'
_chemical_formula_sum 'C96 H68 Cd3 Cl6 N20'
_chemical_formula_weight 2051.60
_chemical_name_systematic
;
 ? 
;
_space_group_crystal_system triclinic
_space_group_IT_number 2
_space_group_name_Hall '-P 1'
_space_group_name_H-M_alt 'P -1'
_symmetry_space_group_name_Hall '-P 1'
_symmetry_space_group_name_H-M 'P -1'
_atom_sites_solution_hydrogens geom
_atom_sites_solution_primary iterative
_atom_sites_solution_secondary difmap
_audit_creation_date 2014-09-14
_audit_creation_method
;
Olex2 1.2
(compiled 2014.07.22 svn.r2960 for OlexSys, GUI svn.r4862)
;
_cell_angle_alpha 115.5110(10)
_cell_angle_beta 90.072(2)
_cell_angle_gamma 114.3660(10)
_cell_formula_units_Z 2
_cell_length_a 15.7677(7)
_cell_length_b 18.5983(8)
_cell_length_c 21.5286(12)
_cell_measurement_temperature 150(2)
_cell_measurement_theta_max 24.9574
_cell_measurement_theta_min 2.8863
_cell_volume 5065.8(4)
_computing_molecular_graphics 'Olex2 (Dolomanov et al., 2009)'
_computing_publication_material 'Olex2 (Dolomanov et al., 2009)'
_computing_structure_refinement 'olex2.refine (Bourhis et al., 2013)'
_computing_structure_solution 'olex2.solve (Bourhis et al., 2013)'
_diffrn_ambient_temperature 150(2)
_diffrn_measured_fraction_theta_full 0.996
_diffrn_measured_fraction_theta_max 0.996
_diffrn_measurement_device_type 'Xcalibur, Sapphire3, Gemini ultra'
_diffrn_measurement_method 'phi and omega scans'
_diffrn_radiation_monochromator graphite
_diffrn_radiation_type MoK\a
_diffrn_radiation_wavelength 0.71073
_diffrn_reflns_av_R_equivalents 0.0838
_diffrn_reflns_av_unetI/netI 0.0832
_diffrn_reflns_limit_h_max 20
_diffrn_reflns_limit_h_min -20
_diffrn_reflns_limit_k_max 24
_diffrn_reflns_limit_k_min -24
_diffrn_reflns_limit_l_max 27
_diffrn_reflns_limit_l_min -27
_diffrn_reflns_number 82462
_diffrn_reflns_theta_full 27.48
_diffrn_reflns_theta_max 27.48
_diffrn_reflns_theta_min 3.00
_diffrn_source 'fine-focus sealed tube'
_diffrn_standards_decay_% none
_exptl_absorpt_coefficient_mu 0.835
_exptl_absorpt_correction_T_max 1.0000
_exptl_absorpt_correction_T_min 0.3147
_exptl_absorpt_correction_type multi-scan
_exptl_crystal_colour colourless
_exptl_crystal_density_diffrn 1.345
_exptl_crystal_density_method 'not measured'
_exptl_crystal_description block
_exptl_crystal_F_000 2060
_exptl_crystal_size_max 0.1
_exptl_crystal_size_mid 0.1
_exptl_crystal_size_min 0.1
_platon_squeeze_details
;
                                                                
;
_refine_diff_density_max 1.050
_refine_diff_density_min -0.611
_refine_diff_density_rms 0.080
_refine_ls_extinction_method none
_refine_ls_goodness_of_fit_ref 0.834
_refine_ls_hydrogen_treatment goem
_refine_ls_matrix_type full
_refine_ls_number_parameters 1087
_refine_ls_number_reflns 23145
_refine_ls_number_restraints 51
_refine_ls_restrained_S_all 0.834
_refine_ls_R_factor_all 0.1389
_refine_ls_R_factor_gt 0.0663
_refine_ls_shift/su_max 0.001
_refine_ls_shift/su_mean 0.000
_refine_ls_structure_factor_coef Fsqd
_refine_ls_weighting_details 'calc w=1/[\s^2^(Fo^2^)+(0.1551P)^2^+0.0000P] where P=(Fo^2^+2Fc^2^)/3'
_refine_ls_weighting_scheme calc
_refine_ls_wR_factor_gt 0.1872
_refine_ls_wR_factor_ref 0.2389
_reflns_number_gt 10769
_reflns_number_total 23145
_reflns_threshold_expression >2sigma(I)
_cod_data_source_file c4ce01909a2.cif
_cod_data_source_block Cd20
_cod_depositor_comments 'Adding full bibliography for 7218524--7218526.cif.'
_cod_database_code 7218526
_olex2_refinement_description
;
1. Others
 Fixed Uiso: H51(0.177) H52(0.153) H54(0.122) H55(0.136) H56A(0.131)
 H56B(0.131) H58(0.148) H59(0.161) H60(0.168) H61(0.131) H64A(0.102)
 H64B(0.102) H67(0.179) H68(0.144) H70(0.133) H71(0.173) H72A(0.113)
 H72B(0.113) H74(0.103) H75(0.113) H76(0.104) H77(0.096) H80A(0.097)
 H80B(0.097) H83(0.125) H84(0.121) H86(0.124) H87(0.132) H88A(0.119)
 H88B(0.119) H90(0.13) H91(0.138) H92(0.127) H93(0.11) H96A(0.105) H96B(0.105)
 H3(0.184) H4(0.176) H6(0.142) H7(0.193) H8A(0.1) H8B(0.1) H10(0.123)
 H11(0.123) H12(0.116) H13(0.102) H16A(0.079) H16B(0.079) H19(0.139) H20(0.131)
 H22(0.107) H23(0.117) H24A(0.115) H24B(0.115) H26(0.149) H27(0.168) H28(0.149)
 H29(0.123) H32A(0.091) H32B(0.091) H40A(0.103) H40B(0.103) H42(0.095)
 H43(0.098) H44(0.097) H45(0.092) H48A(0.083) H48B(0.083)
 Fixed X: H51(0.7835) H52(0.8745) H54(0.9935) H55(0.8956) H56A(1.0747)
 H56B(0.9849) H58(0.8928) H59(0.8675) H60(0.9284) H61(1.0361) H64A(1.1056)
 H64B(1.1986) H67(1.0877) H68(0.997) H70(1.241) H71(1.3324) H72A(1.0544)
 H72B(0.9874) H74(1.058) H75(1.0855) H76(1.1427) H77(1.1758) H80A(1.1435)
 H80B(1.0543) H83(1.6561) H84(1.5142) H86(1.6335) H87(1.7784) H88A(1.4827)
 H88B(1.4228) H90(1.5971) H91(1.6261) H92(1.519) H93(1.378) H96A(1.29)
 H96B(1.2974) H3(0.2558) H4(0.2913) H6(0.562) H7(0.5271) H8A(0.3956)
 H8B(0.4517) H10(0.4473) H11(0.5219) H12(0.6708) H13(0.7556) H16A(0.5607)
 H16B(0.6358) H19(0.5701) H20(0.6854) H22(0.5061) H23(0.394) H24A(0.7124)
 H24B(0.6515) H26(0.8601) H27(1.0038) H28(1.0692) H29(0.9898) H32A(0.6425)
 H32B(0.6134) H40A(0.7691) H40B(0.8574) H42(0.9378) H43(1.0444) H44(1.0673)
 H45(0.997) H48A(0.7845) H48B(0.7033)
 Fixed Y: H51(-0.2681) H52(-0.3099) H54(-0.3626) H55(-0.3308) H56A(-0.3359)
 H56B(-0.4265) H58(-0.5104) H59(-0.5657) H60(-0.4746) H61(-0.3173) H64A(-
 0.1706) H64B(-0.1789) H67(0.3885) H68(0.2335) H70(0.2131) H71(0.372)
 H72A(0.0783) H72B(0.0968) H74(0.2084) H75(0.2309) H76(0.1511) H77(0.0424)
 H80A(0.001) H80B(-0.0841) H83(0.2702) H84(0.1378) H86(0.019) H87(0.1473) H88A(-
 0.0685) H88B(-0.0142) H90(-0.0622) H91(-0.1181) H92(-0.16) H93(-0.1476) H96A(-
 0.0237) H96B(0.0404) H3(-0.5779) H4(-0.4289) H6(-0.3562) H7(-0.5081) H8A(-
 0.2755) H8B(-0.2591) H10(-0.3326) H11(-0.3159) H12(-0.1992) H13(-0.0956) H16A(-
 0.1239) H16B(-0.1623) H19(0.3151) H20(0.3367) H22(0.0988) H23(0.0738)
 H24A(0.2894) H24B(0.1865) H26(0.396) H27(0.4627) H28(0.3809) H29(0.2231)
 H32A(0.0524) H32B(0.0184) H40A(-0.0881) H40B(-0.1064) H42(-0.1973) H43(-
 0.2176) H44(-0.1663) H45(-0.0799) H48A(0.0474) H48B(-0.0482)
 Fixed Z: H51(0.1469) H52(0.0658) H54(0.1959) H55(0.2719) H56A(0.1054)
 H56B(0.0505) H58(-0.0686) H59(-0.1914) H60(-0.2392) H61(-0.1704) H64A(0.1436)
 H64B(0.1194) H67(0.321) H68(0.2541) H70(0.2266) H71(0.2925) H72A(0.2121)
 H72B(0.1712) H74(0.1063) H75(0.0082) H76(-0.0783) H77(-0.0732) H80A(0.187)
 H80B(0.1263) H83(0.256) H84(0.2072) H86(0.2662) H87(0.3118) H88A(0.1993)
 H88B(0.23) H90(0.1045) H91(-0.0075) H92(-0.1077) H93(-0.0944) H96A(0.1936)
 H96B(0.1602) H3(0.1439) H4(0.1967) H6(0.2669) H7(0.2134) H8A(0.2532)
 H8B(0.3238) H10(0.1205) H11(0.0302) H12(0.0566) H13(0.1736) H16A(0.4051)
 H16B(0.4018) H19(0.3987) H20(0.4832) H22(0.4702) H23(0.3821) H24A(0.573)
 H24B(0.5541) H26(0.5604) H27(0.5336) H28(0.457) H29(0.4004) H32A(0.4944)
 H32B(0.4116) H40A(0.5855) H40B(0.5963) H42(0.5089) H43(0.4353) H44(0.3534)
 H45(0.3483) H48A(0.5331) H48B(0.5203)
;
_olex2_submission_special_instructions 'No special instructions were received'

loop_
_space_group_symop_id
_space_group_symop_operation_xyz
1 'x, y, z'
2 '-x, -y, -z'

loop_
_atom_site_label
_atom_site_type_symbol
_atom_site_fract_x
_atom_site_fract_y
_atom_site_fract_z
_atom_site_U_iso_or_equiv
_atom_site_adp_type
_atom_site_occupancy
_atom_site_symmetry_multiplicity
_atom_site_calc_flag
_atom_site_refinement_flags
C49 C 0.7719(6) -0.2759(6) 0.2657(5) 0.102(2) Uani 1 1 d .
C50 C 0.8296(5) -0.2977(5) 0.2158(5) 0.092(2) Uani 1 1 d .
C51 C 0.8250(8) -0.2893(8) 0.1561(8) 0.148(5) Uani 1 1 d .
H51 H 0.7835 -0.2681 0.1469 0.177 Uiso 1 1 calc R
C52 C 0.8812(7) -0.3117(7) 0.1088(6) 0.127(4) Uani 1 1 d .
H52 H 0.8745 -0.3099 0.0658 0.153 Uiso 1 1 calc R
C53 C 0.9469(5) -0.3368(5) 0.1240(5) 0.090(2) Uani 1 1 d .
C54 C 0.9502(6) -0.3440(6) 0.1851(5) 0.101(2) Uani 1 1 d .
H54 H 0.9935 -0.3626 0.1959 0.122 Uiso 1 1 calc R
C55 C 0.8923(7) -0.3251(7) 0.2304(5) 0.113(3) Uani 1 1 d .
H55 H 0.8956 -0.3308 0.2719 0.136 Uiso 1 1 calc R
C56 C 1.0112(6) -0.3605(6) 0.0761(6) 0.109(3) Uani 1 1 d .
H56A H 1.0747 -0.3359 0.1054 0.131 Uiso 1 1 calc R
H56B H 0.9849 -0.4265 0.0505 0.131 Uiso 1 1 calc R
C57 C 0.9867(6) -0.3807(6) -0.0480(5) 0.097(2) Uani 1 1 d .
C58 C 0.9227(6) -0.4726(6) -0.0890(7) 0.123(4) Uani 1 1 d .
H58 H 0.8928 -0.5104 -0.0686 0.148 Uiso 1 1 calc R
C59 C 0.9068(8) -0.5037(8) -0.1610(8) 0.134(4) Uani 1 1 d .
H59 H 0.8675 -0.5657 -0.1914 0.161 Uiso 1 1 calc R
C60 C 0.9448(8) -0.4493(7) -0.1893(6) 0.140(5) Uani 1 1 d .
H60 H 0.9284 -0.4746 -0.2392 0.168 Uiso 1 1 calc R
C61 C 1.0089(7) -0.3549(6) -0.1494(4) 0.110(3) Uani 1 1 d .
H61 H 1.0361 -0.3173 -0.1704 0.131 Uiso 1 1 calc R
C62 C 1.0266(5) -0.3247(5) -0.0776(4) 0.087(2) Uani 1 1 d .
C63 C 1.0849(5) -0.2441(5) 0.0365(4) 0.0754(17) Uani 1 1 d .
C64 C 1.1445(5) -0.1697(5) 0.1076(4) 0.0848(19) Uani 1 1 d .
H64A H 1.1056 -0.1706 0.1436 0.102 Uiso 1 1 calc R
H64B H 1.1986 -0.1789 0.1194 0.102 Uiso 1 1 calc R
C65 C 1.2660(11) 0.4899(11) 0.3535(9) 0.215(5) Uiso 1 1 d D
C66 C 1.2158(11) 0.3916(7) 0.3140(5) 0.144(4) Uani 1 1 d DU
C67 C 1.1189(11) 0.3521(9) 0.3016(5) 0.149(5) Uani 1 1 d U
H67 H 1.0877 0.3885 0.3210 0.179 Uiso 1 1 calc R
C68 C 1.0646(8) 0.2607(7) 0.2616(4) 0.120(3) Uani 1 1 d U
H68 H 0.9970 0.2335 0.2541 0.144 Uiso 1 1 calc R
C69 C 1.1122(6) 0.2095(6) 0.2325(4) 0.090(2) Uani 1 1 d U
C70 C 1.2096(7) 0.2493(6) 0.2452(4) 0.111(3) Uani 1 1 d U
H70 H 1.2410 0.2131 0.2266 0.133 Uiso 1 1 calc R
C71 C 1.2649(9) 0.3437(7) 0.2856(6) 0.145(4) Uani 1 1 d U
H71 H 1.3324 0.3720 0.2925 0.173 Uiso 1 1 calc R
C72 C 1.0542(6) 0.1107(6) 0.1857(4) 0.094(2) Uani 1 1 d .
H72A H 1.0544 0.0783 0.2121 0.113 Uiso 1 1 calc R
H72B H 0.9874 0.0968 0.1712 0.113 Uiso 1 1 calc R
C73 C 1.1007(5) 0.1103(5) 0.0728(3) 0.0755(17) Uani 1 1 d .
C74 C 1.0814(5) 0.1748(5) 0.0702(4) 0.0856(19) Uani 1 1 d .
H74 H 1.0580 0.2084 0.1063 0.103 Uiso 1 1 calc R
C75 C 1.0982(6) 0.1873(6) 0.0124(4) 0.094(2) Uani 1 1 d .
H75 H 1.0855 0.2309 0.0082 0.113 Uiso 1 1 calc R
C76 C 1.1323(5) 0.1395(5) -0.0393(4) 0.087(2) Uani 1 1 d .
H76 H 1.1427 0.1511 -0.0783 0.104 Uiso 1 1 calc R
C77 C 1.1521(5) 0.0753(5) -0.0370(3) 0.0801(18) Uani 1 1 d .
H77 H 1.1758 0.0424 -0.0732 0.096 Uiso 1 1 calc R
C78 C 1.1356(5) 0.0611(4) 0.0212(3) 0.0703(15) Uani 1 1 d .
C79 C 1.1232(5) 0.0167(5) 0.0996(3) 0.0753(17) Uani 1 1 d .
C80 C 1.1207(6) -0.0384(5) 0.1354(4) 0.0812(18) Uani 1 1 d .
H80A H 1.1435 0.0010 0.1870 0.097 Uiso 1 1 calc R
H80B H 1.0543 -0.0841 0.1263 0.097 Uiso 1 1 calc R
C81 C 1.8243(11) 0.3005(9) 0.3126(6) 0.138(4) Uani 1 1 d .
C82 C 1.7309(6) 0.2200(6) 0.2886(4) 0.102(3) Uani 1 1 d .
C83 C 1.6520(7) 0.2185(6) 0.2575(5) 0.104(3) Uani 1 1 d .
H83 H 1.6561 0.2702 0.2560 0.125 Uiso 1 1 calc R
C84 C 1.5683(7) 0.1401(6) 0.2292(4) 0.101(2) Uani 1 1 d .
H84 H 1.5142 0.1378 0.2072 0.121 Uiso 1 1 calc R
C85 C 1.5601(6) 0.0660(6) 0.2315(3) 0.087(2) Uani 1 1 d .
C86 C 1.6387(7) 0.0701(7) 0.2633(4) 0.103(2) Uani 1 1 d .
H86 H 1.6335 0.0190 0.2662 0.124 Uiso 1 1 calc R
C87 C 1.7243(7) 0.1462(7) 0.2911(5) 0.110(3) Uani 1 1 d .
H87 H 1.7784 0.1473 0.3118 0.132 Uiso 1 1 calc R
C88 C 1.4696(6) -0.0204(6) 0.2001(4) 0.100(2) Uani 1 1 d .
H88A H 1.4827 -0.0685 0.1993 0.119 Uiso 1 1 calc R
H88B H 1.4228 -0.0142 0.2300 0.119 Uiso 1 1 calc R
C89 C 1.4684(6) -0.0739(5) 0.0708(4) 0.087(2) Uani 1 1 d .
C90 C 1.5527(7) -0.0799(6) 0.0645(5) 0.108(3) Uani 1 1 d .
H90 H 1.5971 -0.0622 0.1045 0.130 Uiso 1 1 calc R
C91 C 1.5692(7) -0.1123(7) -0.0016(5) 0.115(3) Uani 1 1 d .
H91 H 1.6261 -0.1181 -0.0075 0.138 Uiso 1 1 calc R
C92 C 1.5048(7) -0.1380(6) -0.0623(4) 0.105(3) Uani 1 1 d .
H92 H 1.5190 -0.1600 -0.1077 0.127 Uiso 1 1 calc R
C93 C 1.4221(6) -0.1304(5) -0.0544(4) 0.092(2) Uani 1 1 d .
H93 H 1.3780 -0.1476 -0.0944 0.110 Uiso 1 1 calc R
C94 C 1.4035(5) -0.0980(5) 0.0114(3) 0.0765(17) Uani 1 1 d .
C95 C 1.3455(5) -0.0509(5) 0.1049(3) 0.0827(19) Uani 1 1 d .
C96 C 1.2814(5) -0.0219(5) 0.1488(4) 0.088(2) Uani 1 1 d .
H96A H 1.2900 -0.0237 0.1936 0.105 Uiso 1 1 calc R
H96B H 1.2974 0.0404 0.1602 0.105 Uiso 1 1 calc R
N11 N 1.3224(11) 0.5657(11) 0.3684(9) 0.247(5) Uiso 1 1 d D
N12 N 1.0927(4) 0.0800(4) 0.1228(3) 0.0751(14) Uani 1 1 d .
N13 N 1.1510(4) 0.0031(4) 0.0391(3) 0.0731(13) Uani 1 1 d .
N14 N 0.7277(6) -0.2569(5) 0.3041(4) 0.118(3) Uani 1 1 d .
N15 N 1.0233(4) -0.3273(4) 0.0245(4) 0.0887(17) Uani 1 1 d .
N16 N 1.0900(4) -0.2373(4) -0.0211(3) 0.0782(15) Uani 1 1 d .
N17 N 1.8964(8) 0.3636(7) 0.3330(6) 0.169(5) Uani 1 1 d .
N18 N 1.4287(4) -0.0458(4) 0.1281(3) 0.0843(16) Uani 1 1 d .
N19 N 1.3286(4) -0.0826(4) 0.0347(3) 0.0791(14) Uani 1 1 d .
N20 N 1.1809(4) -0.0827(4) 0.1091(3) 0.0727(13) Uani 1 1 d .
Cl2 Cl 1.18108(18) -0.12975(18) -0.13797(10) 0.1131(7) Uani 1 1 d .
Cd2 Cd 1.18947(4) -0.10818(3) -0.01959(2) 0.07539(16) Uani 1 1 d .
C1 C 0.3668(14) -0.6490(11) 0.1348(10) 0.215(5) Uiso 1 1 d D
C2 C 0.3888(9) -0.5550(6) 0.1732(6) 0.134(4) Uani 1 1 d D
C3 C 0.3189(8) -0.5329(8) 0.1686(7) 0.153(5) Uani 1 1 d .
H3 H 0.2558 -0.5779 0.1439 0.184 Uiso 1 1 calc R
C4 C 0.3407(7) -0.4445(7) 0.2003(7) 0.146(4) Uani 1 1 d .
H4 H 0.2913 -0.4289 0.1967 0.176 Uiso 1 1 calc R
C5 C 0.4303(5) -0.3770(5) 0.2370(4) 0.089(2) Uani 1 1 d .
C6 C 0.4990(6) -0.4011(6) 0.2416(6) 0.118(3) Uani 1 1 d .
H6 H 0.5620 -0.3562 0.2669 0.142 Uiso 1 1 calc R
C7 C 0.4786(8) -0.4915(7) 0.2096(8) 0.160(5) Uani 1 1 d D
H7 H 0.5271 -0.5081 0.2134 0.193 Uiso 1 1 calc R
C8 C 0.4494(5) -0.2795(5) 0.2728(4) 0.0835(19) Uani 1 1 d .
H8A H 0.3956 -0.2755 0.2532 0.100 Uiso 1 1 calc R
H8B H 0.4517 -0.2591 0.3238 0.100 Uiso 1 1 calc R
C9 C 0.5591(5) -0.2255(5) 0.2004(4) 0.0790(18) Uani 1 1 d .
C10 C 0.5096(6) -0.2855(6) 0.1311(4) 0.103(2) Uani 1 1 d .
H10 H 0.4473 -0.3326 0.1205 0.123 Uiso 1 1 calc R
C11 C 0.5536(7) -0.2748(6) 0.0781(4) 0.103(3) Uani 1 1 d .
H11 H 0.5219 -0.3159 0.0302 0.123 Uiso 1 1 calc R
C12 C 0.6427(6) -0.2054(6) 0.0942(4) 0.097(2) Uani 1 1 d .
H12 H 0.6708 -0.1992 0.0566 0.116 Uiso 1 1 calc R
C13 C 0.6939(5) -0.1435(5) 0.1631(4) 0.0852(19) Uani 1 1 d .
H13 H 0.7556 -0.0956 0.1736 0.102 Uiso 1 1 calc R
C14 C 0.6487(5) -0.1563(4) 0.2158(3) 0.0710(16) Uani 1 1 d .
C15 C 0.6139(4) -0.1469(4) 0.3149(3) 0.0674(15) Uani 1 1 d .
C16 C 0.6219(4) -0.1204(4) 0.3921(3) 0.0659(14) Uani 1 1 d .
H16A H 0.5607 -0.1239 0.4051 0.079 Uiso 1 1 calc R
H16B H 0.6358 -0.1623 0.4018 0.079 Uiso 1 1 calc R
C17 C 0.4002(8) 0.1804(7) 0.3318(5) 0.115(3) Uani 1 1 d .
C18 C 0.4705(8) 0.1939(7) 0.3850(4) 0.103(3) Uani 1 1 d .
C19 C 0.5573(8) 0.2709(6) 0.4133(4) 0.116(3) Uani 1 1 d .
H19 H 0.5701 0.3151 0.3987 0.139 Uiso 1 1 calc R
C20 C 0.6261(8) 0.2838(5) 0.4633(4) 0.109(3) Uani 1 1 d .
H20 H 0.6854 0.3367 0.4832 0.131 Uiso 1 1 calc R
C21 C 0.6060(6) 0.2173(5) 0.4835(3) 0.084(2) Uani 1 1 d .
C22 C 0.5201(6) 0.1425(6) 0.4548(4) 0.089(2) Uani 1 1 d .
H22 H 0.5061 0.0988 0.4702 0.107 Uiso 1 1 calc R
C23 C 0.4519(7) 0.1281(6) 0.4036(4) 0.098(2) Uani 1 1 d .
H23 H 0.3940 0.0738 0.3821 0.117 Uiso 1 1 calc R
C24 C 0.6817(6) 0.2273(5) 0.5338(4) 0.096(2) Uani 1 1 d .
H24A H 0.7124 0.2894 0.5730 0.115 Uiso 1 1 calc R
H24B H 0.6515 0.1865 0.5541 0.115 Uiso 1 1 calc R
C25 C 0.8362(7) 0.2674(5) 0.4953(4) 0.093(2) Uani 1 1 d .
C26 C 0.8853(9) 0.3605(6) 0.5279(5) 0.124(4) Uani 1 1 d .
H26 H 0.8601 0.3960 0.5604 0.149 Uiso 1 1 calc R
C27 C 0.9703(11) 0.3992(7) 0.5120(7) 0.140(5) Uani 1 1 d .
H27 H 1.0038 0.4627 0.5336 0.168 Uiso 1 1 calc R
C28 C 1.0094(8) 0.3505(8) 0.4661(6) 0.124(3) Uani 1 1 d .
H28 H 1.0692 0.3809 0.4570 0.149 Uiso 1 1 calc R
C29 C 0.9634(6) 0.2575(6) 0.4327(5) 0.103(3) Uani 1 1 d .
H29 H 0.9898 0.2231 0.4004 0.123 Uiso 1 1 calc R
C30 C 0.8778(6) 0.2179(5) 0.4487(4) 0.086(2) Uani 1 1 d .
C31 C 0.7464(5) 0.1246(4) 0.4583(3) 0.0747(17) Uani 1 1 d .
C32 C 0.6664(5) 0.0405(4) 0.4503(4) 0.0756(17) Uani 1 1 d .
H32A H 0.6425 0.0524 0.4944 0.091 Uiso 1 1 calc R
H32B H 0.6134 0.0184 0.4116 0.091 Uiso 1 1 calc R
C33 C 0.5459(15) -0.4978(14) 0.4359(11) 0.241(5) Uiso 1 1 d D
C34 C 0.6133(17) -0.4010(14) 0.4644(13) 0.241(5) Uiso 1 1 d D
C35 C 0.6866(13) -0.3654(10) 0.5263(10) 0.205(7) Uani 1 1 d U
C36 C 0.7468(10) -0.2686(9) 0.5604(8) 0.167(5) Uani 1 1 d U
C37 C 0.7352(6) -0.2242(5) 0.5280(4) 0.0868(19) Uani 1 1 d U
C38 C 0.6654(10) -0.2665(7) 0.4709(7) 0.168(6) Uani 1 1 d U
C39 C 0.5999(11) -0.3538(8) 0.4404(8) 0.187(7) Uani 1 1 d U
C40 C 0.8035(5) -0.1225(6) 0.5610(3) 0.086(2) Uani 1 1 d .
H40A H 0.7691 -0.0881 0.5855 0.103 Uiso 1 1 calc R
H40B H 0.8574 -0.1064 0.5963 0.103 Uiso 1 1 calc R
C41 C 0.9056(4) -0.1232(4) 0.4710(3) 0.0694(15) Uani 1 1 d .
C42 C 0.9499(5) -0.1736(4) 0.4767(4) 0.0791(18) Uani 1 1 d .
H42 H 0.9378 -0.1973 0.5089 0.095 Uiso 1 1 calc R
C43 C 1.0113(5) -0.1860(5) 0.4326(4) 0.0818(19) Uani 1 1 d .
H43 H 1.0444 -0.2176 0.4353 0.098 Uiso 1 1 calc R
C44 C 1.0265(5) -0.1539(5) 0.3844(4) 0.0812(19) Uani 1 1 d .
H44 H 1.0673 -0.1663 0.3534 0.097 Uiso 1 1 calc R
C45 C 0.9838(5) -0.1041(4) 0.3801(4) 0.0763(17) Uani 1 1 d .
H45 H 0.9970 -0.0799 0.3483 0.092 Uiso 1 1 calc R
C46 C 0.9222(4) -0.0909(4) 0.4228(3) 0.0629(14) Uani 1 1 d .
C47 C 0.8178(4) -0.0551(4) 0.4781(3) 0.0619(14) Uani 1 1 d .
C48 C 0.7496(5) -0.0170(4) 0.4984(3) 0.0694(15) Uani 1 1 d .
H48A H 0.7845 0.0474 0.5331 0.083 Uiso 1 1 calc R
H48B H 0.7033 -0.0482 0.5203 0.083 Uiso 1 1 calc R
N1 N 0.3562(13) -0.7199(11) 0.1117(9) 0.247(5) Uiso 1 1 d D
N2 N 0.5375(4) -0.2198(4) 0.2641(3) 0.0722(13) Uani 1 1 d .
N3 N 0.6815(4) -0.1066(3) 0.2887(3) 0.0679(12) Uani 1 1 d .
N4 N 0.3472(8) 0.1689(6) 0.2895(5) 0.150(4) Uani 1 1 d .
N5 N 0.7539(5) 0.2071(4) 0.4994(3) 0.0816(15) Uani 1 1 d .
N6 N 0.8183(4) 0.1273(4) 0.4270(3) 0.0780(15) Uani 1 1 d .
N7 N 0.5023(13) -0.5722(12) 0.3937(9) 0.241(5) Uiso 1 1 d D
N8 N 0.8401(4) -0.0993(3) 0.5061(2) 0.0675(12) Uani 1 1 d .
N9 N 0.8648(3) -0.0487(3) 0.4287(3) 0.0641(12) Uani 1 1 d .
N10 N 0.6988(4) -0.0283(3) 0.4346(3) 0.0664(12) Uani 1 1 d .
Cl1 Cl 0.94621(19) 0.0252(2) 0.29159(16) 0.1341(9) Uani 1 1 d .
Cd1 Cd 0.82618(3) -0.00087(3) 0.35951(3) 0.07121(16) Uani 1 1 d .
Cl3 Cl 1.20972(15) -0.06621(13) 0.29456(9) 0.0881(5) Uani 1 1 d .
Cl4 Cl 1.15688(16) -0.28656(14) 0.32045(11) 0.1031(6) Uani 1 1 d .
Cl5 Cl 1.41613(14) -0.09021(14) 0.37279(12) 0.1003(6) Uani 1 1 d .
Cl6 Cl 1.28361(19) -0.25137(18) 0.16730(10) 0.1165(8) Uani 1 1 d .
Cd3 Cd 1.26156(4) -0.17658(4) 0.28785(2) 0.07822(17) Uani 1 1 d .

loop_
_atom_site_aniso_label
_atom_site_aniso_U_11
_atom_site_aniso_U_22
_atom_site_aniso_U_33
_atom_site_aniso_U_23
_atom_site_aniso_U_13
_atom_site_aniso_U_12
C49 0.091(6) 0.090(5) 0.103(6) 0.028(4) 0.011(5) 0.041(5)
C50 0.075(5) 0.081(5) 0.109(6) 0.037(4) 0.021(4) 0.035(4)
C51 0.136(9) 0.192(11) 0.235(14) 0.155(11) 0.098(9) 0.121(9)
C52 0.126(7) 0.181(10) 0.189(10) 0.143(9) 0.083(7) 0.109(8)
C53 0.081(5) 0.072(4) 0.134(7) 0.062(4) 0.025(4) 0.036(4)
C54 0.092(6) 0.104(6) 0.103(6) 0.038(5) 0.000(5) 0.053(5)
C55 0.129(7) 0.141(8) 0.087(5) 0.046(5) 0.024(5) 0.085(7)
C56 0.094(6) 0.108(6) 0.174(9) 0.095(6) 0.054(6) 0.059(5)
C57 0.089(5) 0.098(6) 0.113(6) 0.043(5) 0.017(5) 0.058(5)
C58 0.084(6) 0.068(5) 0.204(12) 0.047(6) 0.022(7) 0.042(5)
C59 0.112(8) 0.081(7) 0.168(12) 0.026(7) 0.001(8) 0.043(6)
C60 0.126(9) 0.101(7) 0.134(9) -0.006(7) -0.032(7) 0.066(7)
C61 0.121(7) 0.101(6) 0.081(5) 0.014(4) -0.007(5) 0.059(6)
C62 0.077(5) 0.073(4) 0.105(6) 0.034(4) 0.008(4) 0.039(4)
C63 0.077(4) 0.077(4) 0.087(5) 0.047(4) 0.023(3) 0.039(4)
C64 0.086(5) 0.092(5) 0.085(5) 0.053(4) 0.016(4) 0.037(4)
C66 0.178(11) 0.106(7) 0.103(7) -0.005(5) -0.020(7) 0.083(8)
C67 0.203(12) 0.186(11) 0.082(6) 0.018(6) 0.014(7) 0.158(11)
C68 0.141(8) 0.156(9) 0.077(5) 0.032(5) 0.025(5) 0.105(8)
C69 0.103(6) 0.117(6) 0.064(4) 0.036(4) 0.023(4) 0.070(5)
C70 0.125(7) 0.117(7) 0.095(6) 0.028(5) 0.019(5) 0.083(6)
C71 0.146(9) 0.123(8) 0.133(8) 0.016(6) 0.007(7) 0.081(8)
C72 0.103(6) 0.116(6) 0.078(4) 0.057(4) 0.045(4) 0.052(5)
C73 0.080(4) 0.080(4) 0.073(4) 0.043(3) 0.021(3) 0.036(4)
C74 0.083(5) 0.105(5) 0.078(4) 0.049(4) 0.024(4) 0.045(4)
C75 0.096(5) 0.119(6) 0.114(6) 0.076(5) 0.040(5) 0.066(5)
C76 0.085(5) 0.111(5) 0.093(5) 0.067(4) 0.029(4) 0.050(5)
C77 0.082(4) 0.100(5) 0.067(4) 0.047(4) 0.027(3) 0.041(4)
C78 0.068(4) 0.076(4) 0.070(4) 0.041(3) 0.016(3) 0.029(3)
C79 0.088(5) 0.083(4) 0.057(3) 0.038(3) 0.022(3) 0.036(4)
C80 0.094(5) 0.083(4) 0.070(4) 0.045(3) 0.024(4) 0.034(4)
C81 0.170(12) 0.128(9) 0.118(8) 0.053(7) 0.011(8) 0.076(9)
C82 0.098(6) 0.100(6) 0.066(4) 0.023(4) -0.002(4) 0.028(5)
C83 0.117(7) 0.088(5) 0.101(6) 0.037(4) 0.008(5) 0.048(5)
C84 0.101(6) 0.113(6) 0.085(5) 0.036(5) 0.006(4) 0.056(6)
C85 0.095(5) 0.121(6) 0.058(4) 0.046(4) 0.016(3) 0.058(5)
C86 0.109(6) 0.120(7) 0.089(5) 0.055(5) 0.005(5) 0.053(6)
C87 0.118(7) 0.111(7) 0.106(6) 0.052(5) 0.006(5) 0.057(6)
C88 0.092(5) 0.126(6) 0.074(5) 0.056(4) 0.003(4) 0.035(5)
C89 0.084(5) 0.104(5) 0.081(5) 0.052(4) 0.013(4) 0.041(4)
C90 0.103(6) 0.126(7) 0.104(6) 0.058(5) 0.012(5) 0.055(6)
C91 0.112(7) 0.148(8) 0.120(7) 0.073(6) 0.034(6) 0.081(7)
C92 0.109(6) 0.135(7) 0.088(5) 0.055(5) 0.036(5) 0.067(6)
C93 0.102(6) 0.110(6) 0.066(4) 0.042(4) 0.017(4) 0.051(5)
C94 0.072(4) 0.081(4) 0.071(4) 0.037(3) 0.011(3) 0.029(4)
C95 0.082(5) 0.095(5) 0.062(4) 0.039(3) 0.011(3) 0.030(4)
C96 0.087(5) 0.096(5) 0.066(4) 0.036(3) 0.017(4) 0.033(4)
N12 0.081(4) 0.083(3) 0.064(3) 0.037(3) 0.025(3) 0.037(3)
N13 0.081(4) 0.086(3) 0.062(3) 0.041(3) 0.025(3) 0.040(3)
N14 0.099(5) 0.126(6) 0.107(5) 0.032(4) 0.021(4) 0.057(5)
N15 0.081(4) 0.088(4) 0.122(5) 0.062(4) 0.032(4) 0.047(4)
N16 0.079(4) 0.076(3) 0.074(3) 0.026(3) 0.010(3) 0.041(3)
N17 0.145(9) 0.109(7) 0.180(10) 0.057(7) -0.022(7) 0.007(6)
N18 0.086(4) 0.102(4) 0.070(3) 0.046(3) 0.012(3) 0.042(4)
N19 0.075(3) 0.092(4) 0.064(3) 0.036(3) 0.016(3) 0.033(3)
N20 0.073(3) 0.074(3) 0.068(3) 0.036(3) 0.009(3) 0.029(3)
Cl2 0.1322(18) 0.1544(19) 0.0622(10) 0.0496(11) 0.0291(11) 0.0756(16)
Cd2 0.0832(3) 0.0845(3) 0.0563(3) 0.0326(2) 0.0139(2) 0.0373(3)
C2 0.123(9) 0.077(6) 0.155(9) 0.031(6) 0.037(7) 0.030(6)
C3 0.096(7) 0.112(8) 0.193(12) 0.036(8) 0.008(7) 0.034(7)
C4 0.092(7) 0.102(7) 0.200(12) 0.044(7) 0.003(7) 0.036(6)
C5 0.067(4) 0.095(5) 0.096(5) 0.045(4) 0.018(4) 0.030(4)
C6 0.078(5) 0.099(6) 0.154(8) 0.040(6) 0.010(5) 0.040(5)
C7 0.101(8) 0.104(8) 0.259(15) 0.062(9) 0.032(9) 0.057(7)
C8 0.065(4) 0.089(5) 0.089(5) 0.043(4) 0.020(3) 0.027(4)
C9 0.072(4) 0.084(4) 0.070(4) 0.031(3) 0.014(3) 0.032(4)
C10 0.086(5) 0.107(6) 0.089(5) 0.042(4) -0.002(4) 0.026(5)
C11 0.099(6) 0.127(7) 0.057(4) 0.031(4) 0.010(4) 0.043(6)
C12 0.104(6) 0.126(7) 0.068(4) 0.046(4) 0.026(4) 0.059(6)
C13 0.081(5) 0.109(5) 0.086(5) 0.055(4) 0.027(4) 0.051(4)
C14 0.073(4) 0.080(4) 0.067(4) 0.034(3) 0.019(3) 0.042(4)
C15 0.063(4) 0.073(4) 0.074(4) 0.037(3) 0.016(3) 0.034(3)
C16 0.063(4) 0.069(4) 0.070(4) 0.035(3) 0.016(3) 0.031(3)
C17 0.155(8) 0.135(7) 0.082(5) 0.037(5) 0.017(5) 0.104(7)
C18 0.137(8) 0.119(7) 0.067(4) 0.028(4) 0.019(5) 0.086(7)
C19 0.184(10) 0.097(6) 0.081(5) 0.035(4) 0.000(6) 0.085(7)
C20 0.152(8) 0.081(5) 0.087(5) 0.027(4) -0.005(5) 0.060(6)
C21 0.117(6) 0.083(5) 0.062(4) 0.025(3) 0.014(4) 0.064(5)
C22 0.099(6) 0.100(6) 0.089(5) 0.044(4) 0.026(4) 0.063(5)
C23 0.110(6) 0.122(6) 0.088(5) 0.056(5) 0.033(4) 0.069(6)
C24 0.135(7) 0.088(5) 0.066(4) 0.025(3) 0.008(4) 0.064(5)
C25 0.125(7) 0.071(5) 0.078(5) 0.033(4) -0.015(4) 0.041(5)
C26 0.166(10) 0.082(6) 0.109(7) 0.044(5) -0.013(7) 0.043(7)
C27 0.159(11) 0.078(6) 0.147(10) 0.061(7) -0.017(9) 0.014(7)
C28 0.115(8) 0.106(8) 0.130(8) 0.071(6) -0.005(6) 0.015(7)
C29 0.096(6) 0.094(6) 0.118(6) 0.072(5) -0.001(5) 0.022(5)
C30 0.090(5) 0.077(5) 0.086(5) 0.049(4) -0.010(4) 0.022(4)
C31 0.084(5) 0.067(4) 0.071(4) 0.026(3) 0.002(3) 0.039(4)
C32 0.081(4) 0.075(4) 0.080(4) 0.036(3) 0.015(3) 0.044(4)
C35 0.233(16) 0.138(8) 0.288(19) 0.163(12) 0.047(14) 0.057(10)
C36 0.183(12) 0.156(8) 0.222(13) 0.146(9) 0.046(9) 0.070(8)
C37 0.106(5) 0.094(5) 0.104(5) 0.068(4) 0.048(4) 0.060(4)
C38 0.198(13) 0.092(6) 0.164(10) 0.070(7) -0.041(8) 0.012(7)
C39 0.189(13) 0.111(7) 0.227(15) 0.103(9) -0.043(10) 0.015(7)
C40 0.095(5) 0.131(6) 0.059(4) 0.050(4) 0.025(3) 0.069(5)
C41 0.059(3) 0.073(4) 0.065(3) 0.028(3) 0.002(3) 0.025(3)
C42 0.089(5) 0.075(4) 0.077(4) 0.034(3) 0.003(4) 0.043(4)
C43 0.071(4) 0.080(4) 0.095(5) 0.036(4) 0.009(4) 0.040(4)
C44 0.061(4) 0.087(5) 0.084(4) 0.029(4) 0.010(3) 0.037(4)
C45 0.064(4) 0.080(4) 0.086(4) 0.040(3) 0.020(3) 0.033(4)
C46 0.056(3) 0.063(3) 0.066(3) 0.031(3) 0.007(3) 0.023(3)
C47 0.060(3) 0.065(3) 0.059(3) 0.028(3) 0.005(3) 0.028(3)
C48 0.070(4) 0.083(4) 0.064(3) 0.035(3) 0.014(3) 0.042(3)
N2 0.061(3) 0.078(3) 0.072(3) 0.035(3) 0.015(3) 0.028(3)
N3 0.064(3) 0.071(3) 0.076(3) 0.042(3) 0.017(2) 0.029(3)
N4 0.185(9) 0.144(7) 0.117(6) 0.037(5) -0.022(6) 0.099(7)
N5 0.099(4) 0.076(4) 0.074(3) 0.034(3) 0.011(3) 0.045(4)
N6 0.080(4) 0.082(4) 0.076(3) 0.041(3) 0.006(3) 0.036(3)
N8 0.065(3) 0.078(3) 0.060(3) 0.032(2) 0.013(2) 0.033(3)
N9 0.058(3) 0.069(3) 0.068(3) 0.035(2) 0.008(2) 0.029(3)
N10 0.065(3) 0.074(3) 0.068(3) 0.036(2) 0.017(2) 0.036(3)
Cl1 0.1092(17) 0.194(3) 0.157(2) 0.128(2) 0.0747(17) 0.0707(19)
Cd1 0.0648(3) 0.0793(3) 0.0807(3) 0.0482(2) 0.0208(2) 0.0316(2)
Cl3 0.1099(14) 0.1085(13) 0.0792(10) 0.0495(9) 0.0316(9) 0.0736(12)
Cl4 0.1085(15) 0.1015(14) 0.0999(14) 0.0514(11) 0.0099(11) 0.0446(12)
Cl5 0.0783(12) 0.1048(14) 0.1117(14) 0.0430(11) 0.0023(10) 0.0453(11)
Cl6 0.152(2) 0.163(2) 0.0714(11) 0.0462(12) 0.0357(12) 0.1141(19)
Cd3 0.0855(3) 0.0959(4) 0.0667(3) 0.0374(2) 0.0181(2) 0.0543(3)

loop_
_atom_type_symbol
_atom_type_description
_atom_type_scat_dispersion_real
_atom_type_scat_dispersion_imag
_atom_type_scat_source
C C 0.0033 0.0016 'International Tables Vol C Tables 4.2.6.8 and 6.1.1.4'
H H 0.0000 0.0000 'International Tables Vol C Tables 4.2.6.8 and 6.1.1.4'
Cd Cd -0.8075 1.2024 'International Tables Vol C Tables 4.2.6.8 and 6.1.1.4'
Cl Cl 0.1484 0.1585 'International Tables Vol C Tables 4.2.6.8 and 6.1.1.4'
N N 0.0061 0.0033 'International Tables Vol C Tables 4.2.6.8 and 6.1.1.4'

loop_
_geom_angle_atom_site_label_1
_geom_angle_atom_site_label_2
_geom_angle_atom_site_label_3
_geom_angle
N14 C49 C50 177.9(11)
C51 C50 C49 121.6(8)
C51 C50 C55 119.9(8)
C55 C50 C49 118.5(9)
C50 C51 C52 119.9(8)
C53 C52 C51 120.7(10)
C52 C53 C56 123.7(8)
C54 C53 C52 117.8(8)
C54 C53 C56 118.4(7)
C55 C54 C53 121.4(8)
C54 C55 C50 120.2(9)
N15 C56 C53 114.3(6)
C62 C57 C58 122.3(10)
C62 C57 N15 106.0(7)
N15 C57 C58 131.7(10)
C59 C58 C57 115.2(11)
C60 C59 C58 122.2(11)
C59 C60 C61 124.4(12)
C62 C61 C60 113.1(10)
C57 C62 C61 122.7(8)
C57 C62 N16 107.3(7)
C61 C62 N16 129.9(8)
N15 C63 C64 123.6(7)
N16 C63 C64 124.0(6)
N16 C63 N15 112.3(6)
N20 C64 C63 111.0(5)
N11 C65 C66 159(2)
C67 C66 C65 116.9(12)
C71 C66 C65 120.7(14)
C71 C66 C67 122.1(10)
C68 C67 C66 121.6(9)
C67 C68 C69 117.8(10)
C68 C69 C72 118.5(8)
C70 C69 C68 120.4(9)
C70 C69 C72 121.1(7)
C69 C70 C71 121.4(8)
C66 C71 C70 116.5(11)
N12 C72 C69 110.9(6)
C74 C73 C78 123.0(6)
C74 C73 N12 131.5(6)
C78 C73 N12 105.5(6)
C73 C74 C75 115.7(7)
C74 C75 C76 122.5(7)
C75 C76 C77 122.2(7)
C76 C77 C78 116.5(6)
C73 C78 C77 120.1(6)
C73 C78 N13 110.1(6)
C77 C78 N13 129.8(6)
N12 C79 C80 124.5(6)
N13 C79 C80 122.3(6)
N13 C79 N12 113.1(6)
N20 C80 C79 110.7(6)
N17 C81 C82 178.1(14)
C83 C82 C81 118.7(9)
C87 C82 C81 120.3(9)
C87 C82 C83 120.7(9)
C84 C83 C82 117.9(8)
C85 C84 C83 122.2(8)
C84 C85 C86 118.4(9)
C84 C85 C88 122.9(7)
C86 C85 C88 118.7(8)
C87 C86 C85 121.6(9)
C86 C87 C82 119.1(8)
N18 C88 C85 111.4(6)
C90 C89 C94 121.6(8)
C90 C89 N18 132.4(7)
N18 C89 C94 106.0(6)
C91 C90 C89 116.8(8)
C90 C91 C92 122.9(9)
C93 C92 C91 119.0(8)
C94 C93 C92 119.4(7)
C93 C94 C89 120.3(7)
C93 C94 N19 131.9(6)
N19 C94 C89 107.8(6)
N18 C95 C96 126.9(6)
N19 C95 C96 122.4(6)
N19 C95 N18 110.6(6)
N20 C96 C95 109.1(6)
C73 N12 C72 124.6(6)
C79 N12 C72 128.6(6)
C79 N12 C73 106.7(5)
C78 N13 Cd2 132.8(4)
C79 N13 C78 104.6(5)
C79 N13 Cd2 121.9(4)
C57 N15 C56 125.1(7)
C63 N15 C56 125.8(7)
C63 N15 C57 108.0(7)
C62 N16 Cd2 132.4(5)
C63 N16 C62 106.4(6)
C63 N16 Cd2 121.2(4)
C89 N18 C88 124.2(6)
C95 N18 C88 127.7(6)
C95 N18 C89 108.0(6)
C94 N19 Cd2 134.0(4)
C95 N19 C94 107.5(6)
C95 N19 Cd2 118.4(5)
C64 N20 C80 113.1(6)
C64 N20 C96 112.6(5)
C64 N20 Cd2 108.0(4)
C80 N20 C96 110.5(5)
C80 N20 Cd2 108.5(4)
C96 N20 Cd2 103.5(4)
N13 Cd2 N16 113.18(19)
N13 Cd2 N20 69.36(17)
N13 Cd2 Cl2 105.83(14)
N16 Cd2 N20 69.73(18)
N16 Cd2 Cl2 109.34(16)
N19 Cd2 N13 112.5(2)
N19 Cd2 N16 100.5(2)
N19 Cd2 N20 70.63(18)
N19 Cd2 Cl2 115.70(15)
Cl2 Cd2 N20 173.50(13)
N1 C1 C2 172(2)
C3 C2 C1 118.1(13)
C7 C2 C1 120.6(13)
C7 C2 C3 121.3(9)
C2 C3 C4 118.4(10)
C5 C4 C3 123.2(10)
C4 C5 C8 120.6(7)
C6 C5 C4 117.2(8)
C6 C5 C8 122.2(7)
C5 C6 C7 120.8(9)
C2 C7 C6 119.1(10)
N2 C8 C5 113.7(6)
C10 C9 C14 120.9(7)
C10 C9 N2 132.4(7)
N2 C9 C14 106.7(6)
C11 C10 C9 118.1(8)
C10 C11 C12 120.4(7)
C11 C12 C13 122.9(8)
C14 C13 C12 115.7(7)
C9 C14 C13 122.0(6)
C9 C14 N3 108.9(6)
N3 C14 C13 129.1(7)
N2 C15 C16 123.0(6)
N3 C15 C16 124.1(6)
N3 C15 N2 112.7(6)
N10 C16 C15 110.0(5)
N4 C17 C18 178.0(10)
C19 C18 C17 119.8(9)
C23 C18 C17 119.4(10)
C23 C18 C19 120.7(8)
C20 C19 C18 120.3(8)
C19 C20 C21 118.8(9)
C20 C21 C22 119.6(7)
C20 C21 C24 119.5(8)
C22 C21 C24 120.9(7)
C21 C22 C23 122.0(8)
C18 C23 C22 118.4(9)
N5 C24 C21 112.0(6)
C26 C25 C30 118.6(10)
N5 C25 C26 134.6(10)
N5 C25 C30 106.7(6)
C27 C26 C25 118.1(12)
C28 C27 C26 122.8(11)
C27 C28 C29 121.1(11)
C30 C29 C28 116.5(10)
C29 C30 C25 122.9(8)
C29 C30 N6 129.7(8)
N6 C30 C25 107.4(7)
N5 C31 C32 123.7(7)
N6 C31 C32 123.8(6)
N6 C31 N5 112.5(7)
N10 C32 C31 110.2(5)
N7 C33 C34 157(3)
C35 C34 C33 114(2)
C39 C34 C33 121(2)
C39 C34 C35 124.8(19)
C34 C35 C36 114.9(13)
C37 C36 C35 117.1(13)
C36 C37 C38 120.7(10)
C36 C37 C40 117.3(9)
C38 C37 C40 121.9(7)
C39 C38 C37 126.0(11)
C34 C39 C38 115.7(16)
N8 C40 C37 110.2(5)
C46 C41 C42 121.5(6)
C46 C41 N8 107.5(5)
N8 C41 C42 130.9(6)
C43 C42 C41 115.6(7)
C42 C43 C44 122.0(6)
C45 C44 C43 121.6(7)
C44 C45 C46 117.9(7)
C41 C46 N9 106.8(5)
C45 C46 C41 121.2(6)
C45 C46 N9 131.9(6)
N8 C47 C48 126.5(6)
N9 C47 C48 122.0(5)
N9 C47 N8 111.5(5)
C47 C48 N10 108.9(5)
C9 N2 C8 125.5(6)
C15 N2 C8 128.5(6)
C15 N2 C9 106.0(5)
C14 N3 Cd1 133.3(4)
C15 N3 C14 105.6(5)
C15 N3 Cd1 119.5(4)
C25 N5 C24 125.5(6)
C25 N5 C31 107.4(7)
C31 N5 C24 126.6(7)
C30 N6 Cd1 134.5(6)
C31 N6 C30 106.0(6)
C31 N6 Cd1 119.5(5)
C41 N8 C40 123.8(5)
C47 N8 C40 129.5(5)
C47 N8 C41 106.6(5)
C46 N9 Cd1 131.0(4)
C47 N9 C46 107.5(5)
C47 N9 Cd1 120.4(4)
C16 N10 Cd1 107.4(3)
C32 N10 C16 113.0(5)
C32 N10 C48 112.7(5)
C32 N10 Cd1 106.0(4)
C48 N10 C16 112.0(5)
C48 N10 Cd1 105.1(4)
N3 Cd1 N10 69.62(17)
N3 Cd1 Cl1 111.22(16)
N6 Cd1 N3 109.25(19)
N6 Cd1 N10 70.1(2)
N6 Cd1 Cl1 109.89(18)
N9 Cd1 N3 108.18(18)
N9 Cd1 N6 109.15(18)
N9 Cd1 N10 70.08(16)
N9 Cd1 Cl1 109.11(14)
Cl1 Cd1 N10 179.04(12)
Cl3 Cd3 Cl5 105.97(7)
Cl3 Cd3 Cl6 108.28(7)
Cl4 Cd3 Cl3 115.22(7)
Cl4 Cd3 Cl5 107.01(8)
Cl4 Cd3 Cl6 110.35(9)
Cl6 Cd3 Cl5 109.85(8)

loop_
_geom_bond_atom_site_label_1
_geom_bond_atom_site_label_2
_geom_bond_distance
C49 C50 1.443(13)
C49 N14 1.115(11)
C50 C51 1.364(14)
C50 C55 1.373(11)
C51 C52 1.392(14)
C52 C53 1.387(10)
C53 C54 1.382(11)
C53 C56 1.504(11)
C54 C55 1.371(12)
C56 N15 1.465(10)
C57 C58 1.412(12)
C57 C62 1.386(12)
C57 N15 1.394(10)
C58 C59 1.382(16)
C59 C60 1.336(17)
C60 C61 1.441(14)
C61 C62 1.380(11)
C62 N16 1.441(9)
C63 C64 1.497(10)
C63 N15 1.349(9)
C63 N16 1.298(8)
C64 N20 1.461(9)
C65 C66 1.468(14)
C65 N11 1.208(14)
C66 C67 1.361(16)
C66 C71 1.366(14)
C67 C68 1.379(16)
C68 C69 1.392(11)
C69 C70 1.366(12)
C69 C72 1.498(11)
C70 C71 1.421(13)
C72 N12 1.467(8)
C73 C74 1.376(10)
C73 C78 1.384(9)
C73 N12 1.397(8)
C74 C75 1.368(10)
C75 C76 1.365(10)
C76 C77 1.373(10)
C77 C78 1.392(9)
C78 N13 1.395(8)
C79 C80 1.512(9)
C79 N12 1.352(8)
C79 N13 1.329(8)
C80 N20 1.465(9)
C81 C82 1.480(17)
C81 N17 1.147(15)
C82 C83 1.398(12)
C82 C87 1.357(12)
C83 C84 1.373(12)
C84 C85 1.354(11)
C85 C86 1.373(10)
C85 C88 1.499(11)
C86 C87 1.369(12)
C88 N18 1.469(9)
C89 C90 1.382(11)
C89 C94 1.415(9)
C89 N18 1.380(9)
C90 C91 1.359(12)
C91 C92 1.424(12)
C92 C93 1.372(11)
C93 C94 1.368(10)
C94 N19 1.373(9)
C95 C96 1.490(10)
C95 N18 1.353(9)
C95 N19 1.344(8)
C96 N20 1.485(9)
N13 Cd2 2.243(5)
N16 Cd2 2.248(6)
N19 Cd2 2.249(6)
N20 Cd2 2.616(5)
Cl2 Cd2 2.3975(19)
C1 C2 1.455(14)
C1 N1 1.125(14)
C2 C3 1.342(15)
C2 C7 1.354(14)
C3 C4 1.361(14)
C4 C5 1.370(12)
C5 C6 1.349(11)
C5 C8 1.523(10)
C6 C7 1.400(13)
C8 N2 1.451(9)
C9 C10 1.386(10)
C9 C14 1.376(9)
C9 N2 1.384(9)
C10 C11 1.380(12)
C11 C12 1.371(12)
C12 C13 1.392(10)
C13 C14 1.394(10)
C14 N3 1.393(8)
C15 C16 1.504(8)
C15 N2 1.362(8)
C15 N3 1.312(8)
C16 N10 1.474(8)
C17 C18 1.457(12)
C17 N4 1.120(10)
C18 C19 1.388(13)
C18 C23 1.369(12)
C19 C20 1.397(11)
C20 C21 1.399(11)
C21 C22 1.362(11)
C21 C24 1.508(10)
C22 C23 1.395(11)
C24 N5 1.448(10)
C25 C26 1.391(12)
C25 C30 1.410(12)
C25 N5 1.356(10)
C26 C27 1.360(17)
C27 C28 1.367(16)
C28 C29 1.388(13)
C29 C30 1.372(12)
C30 N6 1.399(9)
C31 C32 1.486(10)
C31 N5 1.354(8)
C31 N6 1.313(9)
C32 N10 1.475(7)
C33 C34 1.488(15)
C33 N7 1.158(15)
C34 C35 1.47(2)
C34 C39 1.28(2)
C35 C36 1.460(18)
C36 C37 1.351(12)
C37 C38 1.337(13)
C37 C40 1.549(11)
C38 C39 1.353(15)
C40 N8 1.468(8)
C41 C42 1.423(8)
C41 C46 1.383(9)
C41 N8 1.388(8)
C42 C43 1.375(10)
C43 C44 1.382(10)
C44 C45 1.380(9)
C45 C46 1.362(9)
C46 N9 1.398(7)
C47 C48 1.487(8)
C47 N8 1.351(7)
C47 N9 1.317(8)
C48 N10 1.478(7)
N3 Cd1 2.259(5)
N6 Cd1 2.252(6)
N9 Cd1 2.229(5)
N10 Cd1 2.604(5)
Cl1 Cd1 2.412(2)
Cl3 Cd3 2.4561(17)
Cl4 Cd3 2.420(2)
Cl5 Cd3 2.4682(19)
Cl6 Cd3 2.4663(19)

loop_
_platon_squeeze_void_nr
_platon_squeeze_void_average_x
_platon_squeeze_void_average_y
_platon_squeeze_void_average_z
_platon_squeeze_void_volume
_platon_squeeze_void_count_electrons
_platon_squeeze_void_content
1 0.500 0.500 1.000 840 109 ' '
